data_7028981
loop_
_publ_author_name
'Lynam, Jason M.'
'Milner, Lucy M.'
'Mistry, Neetisha S.'
'Slattery, John M.'
'Warrington, Sally R.'
'Whitwood, Adrian C.'

_publ_section_title
;
 [Ru(\h(5)-C5H5)(\h(6)-C10H8)]PF6 as a catalyst precursor for the one-pot
 direct C-H alkenylation of nitrogen heterocycles.
;
_journal_issue 11
_journal_name_full 'Dalton transactions (Cambridge, England : 2003)'
_journal_page_first 4565
_journal_page_last 4572
_journal_paper_doi 10.1039/c3dt52984c
_journal_volume 43
_journal_year 2014
_chemical_formula_moiety '6(C21 H34 N2 P Ru), 2(C5 H12 P0.5), 7(F6 P)'
_chemical_formula_sum 'C136 H228 F42 N12 P14 Ru6'
_chemical_formula_weight 3869.36
_space_group_crystal_system trigonal
_space_group_IT_number 148
_space_group_name_Hall '-P 3*'
_space_group_name_H-M_alt 'R -3: R'
_atom_sites_solution_primary direct
_audit_creation_date 2013-01-22
_audit_creation_method
;
  Olex2 1.2
  (compiled Dec  5 2012 16:17:34, GUI svn.r4385)
;
_cell_angle_alpha 105.795
_cell_angle_beta 105.795
_cell_angle_gamma 105.795
_cell_formula_units_Z 1
_cell_length_a 16.9556(10)
_cell_length_b 16.9556(10)
_cell_length_c 16.9556(10)
_cell_measurement_reflns_used 4648
_cell_measurement_temperature 163.0
_cell_measurement_theta_max 23.82
_cell_measurement_theta_min 2.52
_cell_volume 4185.9(4)
_computing_cell_refinement 'SAINT v6.45A (Bruker, 2003)'
_computing_data_reduction 'SAINT v6.45A (Bruker, 2003)'
_computing_molecular_graphics
;
O. V. Dolomanov, L. J. Bourhis, R. J. Gildea, J. A. K. Howard and H. Puschmann,
OLEX2: a complete structure solution, refinement and analysis program.
J. Appl. Cryst. (2009). 42, 339-341.
;
_computing_publication_material
;
O. V. Dolomanov, L. J. Bourhis, R. J. Gildea, J. A. K. Howard and H. Puschmann,
OLEX2: a complete structure solution, refinement and analysis program.
J. Appl. Cryst. (2009). 42, 339-341.
;
_computing_structure_refinement
;
olex2.refine (L.J. Bourhis, O.V. Dolomanov, R.J. Gildea, J.A.K. Howard,
H. Puschmann, in preparation, 2011)
;
_computing_structure_solution
;
SHELXS, G.M. Sheldrick, Acta Cryst.
(2008). A64, 112-122
;
_diffrn_ambient_temperature 163.0
_diffrn_measured_fraction_theta_full 0.9990
_diffrn_measured_fraction_theta_max 0.9990
_diffrn_measurement_device_type 'CCD area detector'
_diffrn_measurement_method 'phi and omega scans'
_diffrn_radiation_monochromator graphite
_diffrn_radiation_type MoK\a
_diffrn_radiation_wavelength 0.71073
_diffrn_reflns_av_R_equivalents 0.0808
_diffrn_reflns_av_unetI/netI 0.0521
_diffrn_reflns_limit_h_max 22
_diffrn_reflns_limit_h_min -22
_diffrn_reflns_limit_k_max 22
_diffrn_reflns_limit_k_min -22
_diffrn_reflns_limit_l_max 21
_diffrn_reflns_limit_l_min -22
_diffrn_reflns_number 43426
_diffrn_reflns_theta_full 28.2868
_diffrn_reflns_theta_max 28.29
_diffrn_reflns_theta_min 1.51
_diffrn_source_current 40.0
_diffrn_source_power 1.8
_diffrn_source_target Mo
_diffrn_source_voltage 45.0
_exptl_absorpt_coefficient_mu 0.757
_exptl_absorpt_correction_T_max 1
_exptl_absorpt_correction_T_min 0.754930
_exptl_absorpt_correction_type multi-scan
_exptl_absorpt_process_details
;
SADABS v.2.10 (Bruker,2003) was used for absorption correction.
R(int) was 0.0878 before and 0.0427 after correction.
The Ratio of minimum to maximum transmission is 0.7549.
The \l/2 correction factor is 0.0015.
;
_exptl_crystal_colour 'clear yellow'
_exptl_crystal_colour_lustre clear
_exptl_crystal_colour_primary yellow
_exptl_crystal_density_diffrn 1.5349
_exptl_crystal_description needle
_exptl_crystal_F_000 1980
_exptl_crystal_size_max 0.31
_exptl_crystal_size_mid 0.07
_exptl_crystal_size_min 0.05
_refine_diff_density_max 1.3813
_refine_diff_density_min -1.4734
_refine_diff_density_rms 0.1706
_refine_ls_d_res_high 0.7499
_refine_ls_d_res_low 13.5231
_refine_ls_goodness_of_fit_ref 1.0410
_refine_ls_hydrogen_treatment mixed
_refine_ls_matrix_type full
_refine_ls_number_constraints 68
_refine_ls_number_parameters 319
_refine_ls_number_reflns 6932
_refine_ls_number_restraints 3
_refine_ls_restrained_S_all 1.0408
_refine_ls_R_factor_all 0.0743
_refine_ls_R_factor_gt 0.0461
_refine_ls_shift/su_max 0.0002
_refine_ls_shift/su_mean 0.0000
_refine_ls_structure_factor_coef Fsqd
_refine_ls_weighting_details 'w=1/[\s^2^(Fo^2^)+(0.0486P)^2^+5.8614P] where P=(Fo^2^+2Fc^2^)/3'
_refine_ls_weighting_scheme calc
_refine_ls_wR_factor_ref 0.1162
_reflns_Friedel_coverage 0.0
_reflns_limit_h_max 8
_reflns_limit_h_min -22
_reflns_limit_k_max 22
_reflns_limit_k_min -8
_reflns_limit_l_max 13
_reflns_limit_l_min -13
_reflns_number_gt 5073
_reflns_number_total 6932
_reflns_threshold_expression I>=2u(I)
_cod_data_source_file c3dt52984c.txt
_cod_data_source_block Complex[10iPr]PF6[MePiPr3]PF6
_cod_depositor_comments
;
The following automatic conversions were performed:

'_diffrn_source_target' value 'MO' changed to 'Mo' according to
/usr/data/users/saulius/automatic-downloads/current/RSC/lib/dictionaries/cif_core.dic
dictionary named 'cif_core.dic' version 2.4.2 from 2011-04-26.

Automatic conversion script
Id: cif_fix_values 2281 2013-09-26 08:29:07Z andrius 
;
_cod_database_code 7028981
_olex2_refinement_description
;
1. Fixed Uiso
 At 1.2 times of:
  H3 of C3, H9 of C9, H8 of C8, H7 of C7, H4 of C4, H10 of C10, H2 of C2, H16
  of C16, H19 of C19, H6 of C6, H1 of C1, H13 of C13, H5 of C5, H22 of C22
 At 1.5 times of:
  {H14a,H14b,H14c} of C14, {H18a,H18b,H18c} of C18, {H17a,H17b,H17c} of C17,
  {H15a,H15b,H15c} of C15, {H12a,H12b,H12c} of C12, {H20a,H20b,H20c} of C20,
  {H21a,H21b,H21c} of C21, {H25a,H25b,H25c} of C25, {H23a,H23b,H23c} of C23,
  {H24a,H24b,H24c} of C24
2. Restrained distances
 C24-C22 = C22-C23
 1.53 with sigma of 0.01
 C22-P4
 1.8 with sigma of 0.005
3. Others
 Fixed Sof: P4(0.166667) C22(0.5) H22(0.5) C23(0.5) H23a(0.5) H23b(0.5)
 H23c(0.5) C24(0.5) H24a(0.5) H24b(0.5) H24c(0.5) C25(0.166667) H25a(0.16667)
 H25b(0.16667) H25c(0.16667)
 Fixed Uiso: C22(0.1) C23(0.1) C24(0.1) C25(0.1)
4.a Ternary CH refined with riding coordinates:
 C16(H16), C19(H19), C1(H1), C13(H13), C2(H2), C3(H3), C4(H4), C5(H5), C22(H22)
4.b Aromatic/amide H refined with riding coordinates:
 C6(H6), C10(H10), C9(H9), C8(H8), C7(H7)
4.c Idealised Me refined with everything fixed:
 C23(H23a,H23b,H23c), C24(H24a,H24b,H24c), C25(H25a,H25b,H25c)
4.d Idealised Me refined as rotating group:
 C21(H21a,H21b,H21c), C12(H12a,H12b,H12c), C20(H20a,H20b,H20c), C14(H14a,H14b,
 H14c), C18(H18a,H18b,H18c), C17(H17a,H17b,H17c), C15(H15a,H15b,H15c)
;

loop_
_space_group_symop_id
_space_group_symop_operation_xyz
1 x,y,z
2 z,x,y
3 y,z,x
4 -x,-y,-z
5 -z,-x,-y
6 -y,-z,-x

loop_
_atom_site_label
_atom_site_type_symbol
_atom_site_fract_x
_atom_site_fract_y
_atom_site_fract_z
_atom_site_U_iso_or_equiv
_atom_site_adp_type
_atom_site_occupancy
_atom_site_refinement_flags_posn
_atom_site_refinement_flags_adp
_atom_site_disorder_group
C1 C 0.1013(3) 0.5906(3) 0.2621(3) 0.0354(9) Uani 1.000000 . . .
H1 H 0.0789(3) 0.5286(3) 0.2597(3) 0.0425(11) Uiso 1.000000 R . .
C2 C 0.1664(3) 0.7416(3) 0.3142(3) 0.0321(8) Uani 1.000000 . . .
H2 H 0.1995(3) 0.8048(3) 0.3549(3) 0.0385(10) Uiso 1.000000 R . .
C3 C 0.1228(2) 0.7117(3) 0.2219(3) 0.0310(8) Uani 1.000000 . . .
H3 H 0.1187(2) 0.7497(3) 0.1862(3) 0.0372(10) Uiso 1.000000 R . .
C4 C 0.0819(2) 0.6174(3) 0.1891(3) 0.0367(9) Uani 1.000000 . . .
H4 H 0.0436(2) 0.5778(3) 0.1265(3) 0.0440(11) Uiso 1.000000 R . .
C5 C 0.1530(3) 0.6680(3) 0.3406(3) 0.0351(9) Uani 1.000000 . . .
H5 H 0.1738(3) 0.6699(3) 0.4025(3) 0.0421(11) Uiso 1.000000 R . .
C6 C 0.4155(2) 0.7245(3) 0.3850(2) 0.0307(8) Uani 1.000000 . . .
H6 H 0.4010(2) 0.6649(3) 0.3805(2) 0.0368(10) Uiso 1.000000 R . .
C7 C 0.4975(3) 0.7862(3) 0.4443(3) 0.0363(9) Uani 1.000000 . . .
H7 H 0.5390(3) 0.7686(3) 0.4782(3) 0.0435(11) Uiso 1.000000 R . .
C8 C 0.5181(3) 0.8732(3) 0.4536(3) 0.0387(10) Uani 1.000000 . . .
H8 H 0.5737(3) 0.9168(3) 0.4945(3) 0.0465(12) Uiso 1.000000 R . .
C9 C 0.4568(3) 0.8961(3) 0.4026(3) 0.0357(9) Uani 1.000000 . . .
H9 H 0.4693(3) 0.9559(3) 0.4083(3) 0.0428(11) Uiso 1.000000 R . .
C10 C 0.3771(3) 0.8313(3) 0.3431(2) 0.0305(8) Uani 1.000000 . . .
H10 H 0.3358(3) 0.8478(3) 0.3075(2) 0.0367(10) Uiso 1.000000 R . .
C11 C 0.2680(3) 0.4849(3) 0.2548(2) 0.0304(8) Uani 1.000000 . . .
C12 C 0.2762(3) 0.3996(3) 0.2467(3) 0.0409(10) Uani 1.000000 . . .
H12a H 0.2196(6) 0.3566(6) 0.238(2) 0.0613(15) Uiso 1.000000 GR . .
H12b H 0.292(2) 0.3787(10) 0.1958(12) 0.0613(15) Uiso 1.000000 GR . .
H12c H 0.3221(14) 0.4064(5) 0.3006(9) 0.0613(15) Uiso 1.000000 GR . .
C13 C 0.2158(2) 0.6895(3) 0.0447(2) 0.0300(8) Uani 1.000000 . . .
H13 H 0.2406(2) 0.6780(3) -0.0025(2) 0.0360(10) Uiso 1.000000 R . .
C14 C 0.1155(3) 0.6516(3) -0.0016(3) 0.0395(10) Uani 1.000000 . . .
H14a H 0.0884(3) 0.6612(17) 0.0425(3) 0.0592(15) Uiso 1.000000 GR . .
H14b H 0.0984(3) 0.6812(14) -0.0420(15) 0.0592(15) Uiso 1.000000 GR . .
H14c H 0.0952(3) 0.5881(5) -0.0352(16) 0.0592(15) Uiso 1.000000 GR . .
C15 C 0.2497(3) 0.7898(3) 0.0916(3) 0.0358(9) Uani 1.000000 . . .
H15a H 0.2311(16) 0.8162(3) 0.0486(4) 0.0537(13) Uiso 1.000000 GR . .
H15b H 0.2255(15) 0.8040(3) 0.1376(12) 0.0537(13) Uiso 1.000000 GR . .
H15c H 0.3144(3) 0.8134(3) 0.1186(16) 0.0537(13) Uiso 1.000000 GR . .
C16 C 0.3806(2) 0.6841(2) 0.1492(2) 0.0263(7) Uani 1.000000 . . .
H16 H 0.4031(2) 0.7420(2) 0.1995(2) 0.0315(9) Uiso 1.000000 R . .
C17 C 0.4135(3) 0.7050(3) 0.0789(3) 0.0369(9) Uani 1.000000 . . .
H17a H 0.4775(4) 0.7381(16) 0.1054(5) 0.0554(14) Uiso 1.000000 GR . .
H17b H 0.4000(17) 0.6497(3) 0.0308(9) 0.0554(14) Uiso 1.000000 GR . .
H17c H 0.3839(14) 0.7406(16) 0.0554(14) 0.0554(14) Uiso 1.000000 GR . .
C18 C 0.4266(2) 0.6285(3) 0.1853(3) 0.0328(8) Uani 1.000000 . . .
H18a H 0.4136(14) 0.5737(8) 0.1369(4) 0.0493(13) Uiso 1.000000 GR . .
H18b H 0.4906(3) 0.6618(7) 0.2123(16) 0.0493(13) Uiso 1.000000 GR . .
H18c H 0.4052(13) 0.6142(15) 0.2298(13) 0.0493(13) Uiso 1.000000 GR . .
C19 C 0.2231(2) 0.5183(2) 0.0499(2) 0.0291(8) Uani 1.000000 . . .
H19 H 0.2672(2) 0.4968(2) 0.0804(2) 0.0349(9) Uiso 1.000000 R . .
C20 C 0.2272(3) 0.5031(3) -0.0423(3) 0.0434(11) Uani 1.000000 . . .
H20a H 0.219(2) 0.4414(6) -0.0710(9) 0.0652(16) Uiso 1.000000 GR . .
H20b H 0.1802(13) 0.516(2) -0.0781(7) 0.0652(16) Uiso 1.000000 GR . .
H20c H 0.2847(8) 0.5421(15) -0.0365(3) 0.0652(16) Uiso 1.000000 GR . .
C21 C 0.1331(3) 0.4583(3) 0.0417(3) 0.0370(9) Uani 1.000000 . . .
H21a H 0.0864(3) 0.4731(13) 0.0078(16) 0.0556(14) Uiso 1.000000 GR . .
H21b H 0.1236(8) 0.3964(3) 0.0112(17) 0.0556(14) Uiso 1.000000 GR . .
H21c H 0.1317(7) 0.4669(14) 0.1008(3) 0.0556(14) Uiso 1.000000 GR . .
N1 N 0.26048(19) 0.5504(2) 0.2576(2) 0.0275(7) Uani 1.000000 . . .
N2 N 0.3551(2) 0.7456(2) 0.33313(18) 0.0257(6) Uani 1.000000 . . .
P1 P 0.25811(6) 0.63693(6) 0.12130(6) 0.02275(19) Uani 1.000000 . . .
Ru1 Ru 0.224008(18) 0.654675(19) 0.249615(18) 0.02205(9) Uani 1.000000 . . .
C22 C 0.0587(8) 0.9339(6) 0.0073(11) 0.100000 Uiso 0.500000 D . -1
H22 H 0.0339(8) 0.9075(6) -0.0587(11) 0.120000 Uiso 0.500000 R . -1
C23 C 0.1576(9) 0.9754(10) 0.0255(11) 0.100000 Uiso 0.500000 D . -1
H23a H 0.1682(9) 1.0256(10) 0.0063(11) 0.150000 Uiso 0.500000 . . -1
H23b H 0.1917(9) 0.9960(10) 0.0889(11) 0.150000 Uiso 0.500000 . . -1
H23c H 0.1759(9) 0.9312(10) -0.0072(11) 0.150000 Uiso 0.500000 . . -1
C24 C 0.0306(11) 0.8524(9) 0.0284(11) 0.100000 Uiso 0.500000 D . -1
H24a H 0.0443(11) 0.8696(9) 0.0921(11) 0.150000 Uiso 0.500000 . . -1
H24b H -0.0332(11) 0.8198(9) -0.0036(11) 0.150000 Uiso 0.500000 . . -1
H24c H 0.0623(11) 0.8147(9) 0.0103(11) 0.150000 Uiso 0.5000 . . -1
C25 C 0.1208(13) 1.1208(13) 0.1208(13) 0.100000 Uiso 0.499999 S T -1
H25a H 0.1216(13) 1.1138(13) 0.1765(13) 0.150000 Uiso 0.166667 . . -1
H25b H 0.1765(13) 1.1216(13) 0.1138(13) 0.150000 Uiso 0.166667 . . -1
H25c H 0.1138(13) 1.1765(13) 0.1216(13) 0.150000 Uiso 0.166667 . . -1
P4 P 0.0260(3) 1.0260(3) 0.0260(3) 0.085(2) Uani 0.499999 DS T -1
F1 F 0.1869(2) 0.92545(19) 0.24777(19) 0.0735(10) Uani 1.000000 . . .
F2 F 0.2747(2) 0.98082(17) 0.39134(18) 0.0574(7) Uani 1.000000 . . .
F3 F 0.17896(19) 1.0416(2) 0.3422(2) 0.0696(9) Uani 1.000000 . . .
F4 F 0.32354(18) 1.11613(17) 0.38567(19) 0.0576(8) Uani 1.000000 . . .
F5 F 0.2380(2) 1.0616(2) 0.2426(2) 0.0817(11) Uani 1.000000 . . .
F6 F 0.3332(3) 0.9998(3) 0.2924(3) 0.1004(13) Uani 1.000000 . . .
P2 P 0.25600(8) 1.02042(7) 0.31635(8) 0.0380(3) Uani 1.000000 . . .
F7 F 0.4015(3) 0.4936(4) 0.4662(4) 0.144(2) Uani 1.000000 . . .
P3 P 0.500000 0.500000 0.500000 0.0953(16) Uani 1.000000 S T .

loop_
_atom_site_aniso_label
_atom_site_aniso_U_11
_atom_site_aniso_U_22
_atom_site_aniso_U_33
_atom_site_aniso_U_12
_atom_site_aniso_U_13
_atom_site_aniso_U_23
C1 0.027(2) 0.036(2) 0.055(3) 0.0126(17) 0.0251(19) 0.024(2)
C2 0.031(2) 0.034(2) 0.037(2) 0.0157(17) 0.0190(18) 0.0110(17)
C3 0.0270(19) 0.040(2) 0.037(2) 0.0184(17) 0.0164(17) 0.0199(18)
C4 0.0189(18) 0.045(2) 0.037(2) 0.0077(17) 0.0087(17) 0.0088(19)
C5 0.035(2) 0.047(2) 0.036(2) 0.0194(19) 0.0231(18) 0.0210(19)
C6 0.030(2) 0.037(2) 0.0262(19) 0.0156(17) 0.0115(16) 0.0091(16)
C7 0.027(2) 0.047(2) 0.029(2) 0.0158(19) 0.0079(17) 0.0068(18)
C8 0.025(2) 0.045(2) 0.031(2) 0.0040(18) 0.0102(17) 0.0007(18)
C9 0.038(2) 0.031(2) 0.030(2) 0.0049(18) 0.0176(18) 0.0036(17)
C10 0.034(2) 0.033(2) 0.0259(19) 0.0123(17) 0.0155(17) 0.0096(16)
C11 0.032(2) 0.037(2) 0.030(2) 0.0156(17) 0.0156(17) 0.0169(17)
C12 0.051(3) 0.037(2) 0.047(3) 0.026(2) 0.024(2) 0.019(2)
C13 0.0280(19) 0.036(2) 0.0232(18) 0.0097(16) 0.0060(15) 0.0122(16)
C14 0.035(2) 0.049(3) 0.030(2) 0.015(2) 0.0029(18) 0.0173(19)
C15 0.037(2) 0.036(2) 0.036(2) 0.0123(18) 0.0113(18) 0.0193(18)
C16 0.0203(17) 0.0322(19) 0.0228(18) 0.0064(15) 0.0086(14) 0.0079(15)
C17 0.031(2) 0.046(2) 0.033(2) 0.0093(19) 0.0161(18) 0.0143(19)
C18 0.0252(19) 0.042(2) 0.034(2) 0.0144(17) 0.0121(16) 0.0144(18)
C19 0.030(2) 0.0237(18) 0.0251(18) 0.0060(15) 0.0089(16) 0.0030(15)
C20 0.052(3) 0.036(2) 0.033(2) 0.008(2) 0.020(2) 0.0022(18)
C21 0.033(2) 0.030(2) 0.034(2) 0.0029(17) 0.0086(18) 0.0047(17)
N1 0.0249(16) 0.0326(17) 0.0279(16) 0.0107(13) 0.0119(13) 0.0137(14)
N2 0.0275(16) 0.0306(16) 0.0189(14) 0.0104(13) 0.0113(13) 0.0068(13)
P1 0.0212(4) 0.0249(5) 0.0200(4) 0.0068(4) 0.0074(4) 0.0074(4)
Ru1 0.02050(15) 0.02528(16) 0.02262(16) 0.00889(11) 0.00989(11) 0.01009(11)
P4 0.102(4) 0.102(4) 0.102(4) 0.063(4) 0.063(4) 0.063(4)
F1 0.099(3) 0.0396(16) 0.0479(17) 0.0015(16) 0.0176(17) 0.0011(13)
F2 0.072(2) 0.0422(15) 0.0531(17) 0.0150(14) 0.0151(15) 0.0243(13)
F3 0.0502(17) 0.0570(18) 0.108(3) 0.0230(15) 0.0388(18) 0.0285(18)
F4 0.0485(16) 0.0344(14) 0.0632(18) 0.0025(12) -0.0018(14) 0.0151(13)
F5 0.100(3) 0.065(2) 0.0539(19) 0.0011(19) 0.0086(18) 0.0350(17)
F6 0.104(3) 0.101(3) 0.154(4) 0.060(2) 0.099(3) 0.058(3)
P2 0.0429(6) 0.0298(5) 0.0399(6) 0.0102(5) 0.0184(5) 0.0116(5)
F7 0.087(3) 0.145(5) 0.128(4) 0.018(3) 0.004(3) 0.010(3)
P3 0.0720(12) 0.0720(12) 0.0720(12) -0.0072(15) -0.0072(15) -0.0072(15)

loop_
_atom_type_symbol
_atom_type_scat_dispersion_real
_atom_type_scat_dispersion_imag
_atom_type_scat_source
_atom_type_scat_dispersion_source
Ru -1.23940 0.83517 'International Tables Volume C Table 6.1.1.4 (pp. 500-502)' 'Henke, Gullikson and Davis, At. Data and Nucl. Data Tables, 1993, 54, 2'
C 0.00347 0.00161 'International Tables Volume C Table 6.1.1.4 (pp. 500-502)' 'Henke, Gullikson and Davis, At. Data and Nucl. Data Tables, 1993, 54, 2'
F 0.01794 0.01033 'International Tables Volume C Table 6.1.1.4 (pp. 500-502)' 'Henke, Gullikson and Davis, At. Data and Nucl. Data Tables, 1993, 54, 2'
H 0.00000 0.00000 'International Tables Volume C Table 6.1.1.4 (pp. 500-502)' 'Henke, Gullikson and Davis, At. Data and Nucl. Data Tables, 1993, 54, 2'
N 0.00653 0.00323 'International Tables Volume C Table 6.1.1.4 (pp. 500-502)' 'Henke, Gullikson and Davis, At. Data and Nucl. Data Tables, 1993, 54, 2'
P 0.10434 0.09671 'International Tables Volume C Table 6.1.1.4 (pp. 500-502)' 'Henke, Gullikson and Davis, At. Data and Nucl. Data Tables, 1993, 54, 2'

loop_
_geom_angle_atom_site_label_1
_geom_angle_atom_site_label_2
_geom_angle_atom_site_label_3
_geom_angle
_geom_angle_site_symmetry_1
_geom_angle_site_symmetry_3
C4 C1 H1 125.8(2) . .
C5 C1 H1 125.8(2) . .
C5 C1 C4 108.3(4) . .
Ru1 C1 H1 125.77(11) . .
Ru1 C1 C4 71.3(2) . .
Ru1 C1 C5 72.3(2) . .
C3 C2 H2 125.4(2) . .
C5 C2 H2 125.4(2) . .
C5 C2 C3 109.2(4) . .
Ru1 C2 H2 125.37(10) . .
Ru1 C2 C3 71.3(2) . .
Ru1 C2 C5 71.5(2) . .
H3 C3 C2 126.2(2) . .
C4 C3 C2 107.6(3) . .
C4 C3 H3 126.2(2) . .
Ru1 C3 C2 71.2(2) . .
Ru1 C3 H3 126.18(10) . .
Ru1 C3 C4 70.1(2) . .
C3 C4 C1 107.8(4) . .
H4 C4 C1 126.0(2) . .
H4 C4 C3 126.0(2) . .
Ru1 C4 C1 70.6(2) . .
Ru1 C4 C3 71.6(2) . .
Ru1 C4 H4 126.04(11) . .
C2 C5 C1 107.0(3) . .
H5 C5 C1 126.5(2) . .
H5 C5 C2 126.5(2) . .
Ru1 C5 C1 69.5(2) . .
Ru1 C5 C2 70.8(2) . .
Ru1 C5 H5 126.47(11) . .
C7 C6 H6 118.6(2) . .
N2 C6 H6 118.6(2) . .
N2 C6 C7 122.8(4) . .
H7 C7 C6 120.4(2) . .
C8 C7 C6 119.1(4) . .
C8 C7 H7 120.4(2) . .
H8 C8 C7 120.6(2) . .
C9 C8 C7 118.9(4) . .
C9 C8 H8 120.6(2) . .
H9 C9 C8 120.4(2) . .
C10 C9 C8 119.3(4) . .
C10 C9 H9 120.4(2) . .
H10 C10 C9 118.5(2) . .
N2 C10 C9 123.0(4) . .
N2 C10 H10 118.5(2) . .
N1 C11 C12 177.4(4) . .
H12a C12 C11 109.5 . .
H12b C12 C11 109.5 . .
H12b C12 H12a 109.5 . .
H12c C12 C11 109.5 . .
H12c C12 H12a 109.5 . .
H12c C12 H12b 109.5 . .
C14 C13 H13 106.8(2) . .
C15 C13 H13 106.8(2) . .
C15 C13 C14 110.5(3) . .
P1 C13 H13 106.85(12) . .
P1 C13 C14 114.2(3) . .
P1 C13 C15 111.2(3) . .
H14a C14 C13 109.5 . .
H14b C14 C13 109.5 . .
H14b C14 H14a 109.5 . .
H14c C14 C13 109.5 . .
H14c C14 H14a 109.5 . .
H14c C14 H14b 109.5 . .
H15a C15 C13 109.5 . .
H15b C15 C13 109.5 . .
H15b C15 H15a 109.5 . .
H15c C15 C13 109.5 . .
H15c C15 H15a 109.5 . .
H15c C15 H15b 109.5 . .
C17 C16 H16 105.5(2) . .
C18 C16 H16 105.5(2) . .
C18 C16 C17 109.1(3) . .
P1 C16 H16 105.49(12) . .
P1 C16 C17 118.5(3) . .
P1 C16 C18 111.7(3) . .
H17a C17 C16 109.5 . .
H17b C17 C16 109.5 . .
H17b C17 H17a 109.5 . .
H17c C17 C16 109.5 . .
H17c C17 H17a 109.5 . .
H17c C17 H17b 109.5 . .
H18a C18 C16 109.5 . .
H18b C18 C16 109.5 . .
H18b C18 H18a 109.5 . .
H18c C18 C16 109.5 . .
H18c C18 H18a 109.5 . .
H18c C18 H18b 109.5 . .
C20 C19 H19 105.7(2) . .
C21 C19 H19 105.7(2) . .
C21 C19 C20 110.0(3) . .
P1 C19 H19 105.71(12) . .
P1 C19 C20 114.5(3) . .
P1 C19 C21 114.4(3) . .
H20a C20 C19 109.5 . .
H20b C20 C19 109.5 . .
H20b C20 H20a 109.5 . .
H20c C20 C19 109.5 . .
H20c C20 H20a 109.5 . .
H20c C20 H20b 109.5 . .
H21a C21 C19 109.5 . .
H21b C21 C19 109.5 . .
H21b C21 H21a 109.5 . .
H21c C21 C19 109.5 . .
H21c C21 H21a 109.5 . .
H21c C21 H21b 109.5 . .
Ru1 N1 C11 169.9(3) . .
C10 N2 C6 116.9(3) . .
Ru1 N2 C6 123.6(3) . .
Ru1 N2 C10 119.1(2) . .
C16 P1 C13 102.32(17) . .
C19 P1 C13 105.12(17) . .
C19 P1 C16 104.21(17) . .
Ru1 P1 C13 119.16(13) . .
Ru1 P1 C16 111.70(11) . .
Ru1 P1 C19 112.82(12) . .
C2 Ru1 C1 63.47(15) . .
C3 Ru1 C1 63.78(14) . .
C3 Ru1 C2 37.47(14) . .
C4 Ru1 C1 38.14(15) . .
C4 Ru1 C2 63.33(15) . .
C4 Ru1 C3 38.27(15) . .
C5 Ru1 C1 38.27(15) . .
C5 Ru1 C2 37.69(14) . .
C5 Ru1 C3 63.28(14) . .
C5 Ru1 C4 63.72(15) . .
N1 Ru1 C1 89.63(13) . .
N1 Ru1 C2 140.18(13) . .
N1 Ru1 C3 151.19(13) . .
N1 Ru1 C4 113.41(14) . .
N1 Ru1 C5 103.22(13) . .
N2 Ru1 C1 138.60(14) . .
N2 Ru1 C2 91.74(13) . .
N2 Ru1 C3 116.41(13) . .
N2 Ru1 C4 153.82(14) . .
N2 Ru1 C5 102.02(13) . .
N2 Ru1 N1 90.60(12) . .
P1 Ru1 C1 129.10(12) . .
P1 Ru1 C2 132.34(11) . .
P1 Ru1 C3 100.71(10) . .
P1 Ru1 C4 98.88(11) . .
P1 Ru1 C5 162.08(11) . .
P1 Ru1 N1 87.24(9) . .
P1 Ru1 N2 92.25(8) . .
C23 C22 H22 100.6(8) . .
C24 C22 H22 100.6(9) . .
C24 C22 C23 116.1(10) . .
P4 C22 H22 100.6(6) . .
P4 C22 C23 103.4(8) . .
P4 C22 C24 130.2(11) . .
H23a C23 C22 109.5 . .
H23b C23 C22 109.5 . .
H23b C23 H23a 109.5 . .
H23c C23 C22 109.5 . .
H23c C23 H23a 109.5 . .
H23c C23 H23b 109.5 . .
H24a C24 C22 109.5 . .
H24b C24 C22 109.5 . .
H24b C24 H24a 109.5 . .
H24c C24 C22 109.5 . .
H24c C24 H24a 109.5 . .
H24c C24 H24b 109.5 . .
H25a C25 H25a 109.5 2_564 .
H25a C25 H25a 109.5 2_564 3_465
H25a C25 H25a 109.5 . 3_465
H25b C25 H25a 109.5 3_465 3_465
H25b C25 H25a 0.0 . 2_564
H25b C25 H25a 0.0 3_465 .
H25b C25 H25a 109.5 3_465 2_564
H25b C25 H25a 109.5 . .
H25b C25 H25a 0.0 2_564 3_465
H25b C25 H25a 109.5 2_564 .
H25b C25 H25a 109.5 2_564 2_564
H25b C25 H25a 109.5 . 3_465
H25b C25 H25b 109.5 3_465 .
H25b C25 H25b 109.5 3_465 2_564
H25b C25 H25b 109.5 . 2_564
H25c C25 H25a 109.5 2_564 2_564
H25c C25 H25a 0.0 2_564 .
H25c C25 H25a 109.5 2_564 3_465
H25c C25 H25a 109.5 3_465 3_465
H25c C25 H25a 109.5 3_465 .
H25c C25 H25a 0.0 3_465 2_564
H25c C25 H25a 109.5 . 2_564
H25c C25 H25a 109.5 . .
H25c C25 H25a 0.0 . 3_465
H25c C25 H25b 109.5 3_465 2_564
H25c C25 H25b 0.0 3_465 .
H25c C25 H25b 109.5 3_465 3_465
H25c C25 H25b 109.5 . 3_465
H25c C25 H25b 109.5 . .
H25c C25 H25b 0.0 . 2_564
H25c C25 H25b 109.5 2_564 2_564
H25c C25 H25b 0.0 2_564 3_465
H25c C25 H25b 109.5 2_564 .
H25c C25 H25c 109.5(2) 3_465 2_564
H25c C25 H25c 109.5 3_465 .
H25c C25 H25c 109.5(2) 2_564 .
P4 C25 H25a 109.5 . 2_564
P4 C25 H25a 109.5 . .
P4 C25 H25a 109.5 . 3_465
P4 C25 H25b 109.5 . 3_465
P4 C25 H25b 109.5 . .
P4 C25 H25b 109.5 . 2_564
P4 C25 H25c 109.5 . 3_465
P4 C25 H25c 109.5 . 2_564
P4 C25 H25c 109.5 . .
C22 P4 C22 111.9(5) 3_465 2_564
C22 P4 C22 111.9(5) 3_465 .
C22 P4 C22 111.9(5) 2_564 .
C25 P4 C22 106.9(5) . 3_465
C25 P4 C22 106.9(5) . 2_564
C25 P4 C22 106.9(5) . .
F2 P2 F1 89.85(16) . .
F3 P2 F1 89.65(19) . .
F3 P2 F2 89.91(18) . .
F4 P2 F1 178.74(19) . .
F4 P2 F2 90.17(15) . .
F4 P2 F3 89.09(17) . .
F5 P2 F1 91.04(17) . .
F5 P2 F2 179.06(18) . .
F5 P2 F3 89.8(2) . .
F5 P2 F4 88.93(16) . .
F6 P2 F1 90.9(2) . .
F6 P2 F2 89.3(2) . .
F6 P2 F3 179.0(2) . .
F6 P2 F4 90.4(2) . .
F6 P2 F5 91.0(2) . .
F7 P3 F7 180.0 6_666 3
F7 P3 F7 89.5(3) 5_666 4_666
F7 P3 F7 180.0 5_666 2
F7 P3 F7 90.5(3) 6_666 .
F7 P3 F7 89.5(3) 6_666 5_666
F7 P3 F7 89.5(3) 6_666 4_666
F7 P3 F7 90.5(3) 6_666 2
F7 P3 F7 90.5(3) 5_666 .
F7 P3 F7 89.5(3) 2 .
F7 P3 F7 89.5(3) 2 3
F7 P3 F7 89.5(3) . 3
F7 P3 F7 90.5(3) 4_666 3
F7 P3 F7 90.5(3) 5_666 3
F7 P3 F7 90.5(3) 4_666 2
F7 P3 F7 180.0 4_666 .

loop_
_geom_bond_atom_site_label_1
_geom_bond_atom_site_label_2
_geom_bond_distance
_geom_bond_site_symmetry_2
C1 H1 1.0000 .
C1 C4 1.418(6) .
C1 C5 1.432(6) .
C1 Ru1 2.164(4) .
C2 H2 1.0000 .
C2 C3 1.409(5) .
C2 C5 1.420(6) .
C2 Ru1 2.193(4) .
C3 H3 1.0000 .
C3 C4 1.432(6) .
C3 Ru1 2.195(4) .
C4 H4 1.0000 .
C4 Ru1 2.174(4) .
C5 H5 1.0000 .
C5 Ru1 2.201(4) .
C6 H6 0.9500 .
C6 C7 1.382(5) .
C6 N2 1.354(5) .
C7 H7 0.9500 .
C7 C8 1.373(6) .
C8 H8 0.9500 .
C8 C9 1.376(6) .
C9 H9 0.9500 .
C9 C10 1.377(5) .
C10 H10 0.9500 .
C10 N2 1.348(5) .
C11 C12 1.463(5) .
C11 N1 1.142(5) .
C12 H12a 0.9800 .
C12 H12b 0.9800 .
C12 H12c 0.9800 .
C13 H13 1.0000 .
C13 C14 1.525(5) .
C13 C15 1.528(5) .
C13 P1 1.862(4) .
C14 H14a 0.9800 .
C14 H14b 0.9800 .
C14 H14c 0.9800 .
C15 H15a 0.9800 .
C15 H15b 0.9800 .
C15 H15c 0.9800 .
C16 H16 1.0000 .
C16 C17 1.531(5) .
C16 C18 1.525(5) .
C16 P1 1.879(3) .
C17 H17a 0.9800 .
C17 H17b 0.9800 .
C17 H17c 0.9800 .
C18 H18a 0.9800 .
C18 H18b 0.9800 .
C18 H18c 0.9800 .
C19 H19 1.0000 .
C19 C20 1.537(5) .
C19 C21 1.532(5) .
C19 P1 1.871(4) .
C20 H20a 0.9800 .
C20 H20b 0.9800 .
C20 H20c 0.9800 .
C21 H21a 0.9800 .
C21 H21b 0.9800 .
C21 H21c 0.9800 .
N1 Ru1 2.051(3) .
N2 Ru1 2.134(3) .
P1 Ru1 2.3626(9) .
C22 H22 1.0000 .
C22 C23 1.535(9) .
C22 C24 1.506(9) .
C22 P4 1.773(5) .
C23 H23a 0.9800 .
C23 H23b 0.9800 .
C23 H23c 0.9800 .
C24 H24a 0.9800 .
C24 H24b 0.9800 .
C24 H24c 0.9800 .
C25 H25a 0.9800 3_465
C25 H25a 0.9800 .
C25 H25a 0.9800 2_564
C25 H25b 0.9800 2_564
C25 H25b 0.9800 .
C25 H25b 0.9800 3_465
C25 H25c 0.9800 3_465
C25 H25c 0.9800 2_564
C25 H25c 0.9800 .
C25 P4 1.88(3) .
F1 P2 1.590(3) .
F2 P2 1.590(3) .
F3 P2 1.584(3) .
F4 P2 1.595(3) .
F5 P2 1.590(3) .
F6 P2 1.568(3) .
F7 P3 1.574(5) 2

loop_
_restr_distance_atom_site_label_1
_restr_distance_atom_site_label_2
_restr_distance_site_symmetry_2
_restr_distance_target
_restr_distance_target_weight_param
_restr_distance_diff
C22 C23 1 1.5300 0.0100 -0.0053
C22 P4 1 1.8000 0.0050 0.0270
C24 C22 1 1.5300 0.0100 0.0239
